data_7060986
loop_
_publ_author_name
'Liu, Cai-Ming'
'Hao, Xiang'

_publ_section_title
;
 Magnetic relaxation in two chain-like Zn2Dy2 Schiff base coordination
 polymers bridged by tetraoxolene and its one-electron reduced radical
;
_journal_issue 42
_journal_name_full 'New Journal of Chemistry'
_journal_page_first 19868
_journal_page_last 19875
_journal_paper_doi 10.1039/D1NJ04299H
_journal_volume 45
_journal_year 2021
_chemical_formula_moiety 'C53 H52 Cl4 Dy2 N5 O22 Zn2, 0.5(Cl O4)'
_chemical_formula_sum 'C53 H52 Cl4.5 Dy2 N5 O24 Zn2'
_chemical_formula_weight 1758.26
_space_group_crystal_system triclinic
_space_group_IT_number 2
_space_group_name_Hall '-P 1'
_space_group_name_H-M_alt 'P -1'
_atom_sites_solution_hydrogens mixed
_atom_sites_solution_primary iterative
_audit_creation_date 2021-09-02
_audit_creation_method
;
Olex2 1.3
(compiled 2020.11.12 svn.r5f609507 for OlexSys, GUI svn.r6272)
;
_audit_update_record
;
2021-09-03 deposited with the CCDC.	2021-09-29 downloaded from the CCDC.
;
_cell_angle_alpha 90.1020(10)
_cell_angle_beta 100.5900(10)
_cell_angle_gamma 99.6450(10)
_cell_formula_units_Z 2
_cell_length_a 11.58000(10)
_cell_length_b 14.76280(10)
_cell_length_c 19.97170(10)
_cell_measurement_reflns_used 56739
_cell_measurement_temperature 219.99(16)
_cell_measurement_theta_max 74.6320
_cell_measurement_theta_min 2.2470
_cell_volume 3306.77(4)
_computing_cell_refinement 'CrysAlisPro 1.171.40.67a (Rigaku OD, 2019)'
_computing_data_collection 'CrysAlisPro 1.171.40.67a (Rigaku OD, 2019)'
_computing_data_reduction 'CrysAlisPro 1.171.40.67a (Rigaku OD, 2019)'
_computing_molecular_graphics 'Olex2 1.3 (Dolomanov et al., 2009)'
_computing_publication_material 'Olex2 1.3 (Dolomanov et al., 2009)'
_computing_structure_refinement 'SHELXL 2018/3 (Sheldrick, 2015)'
_computing_structure_solution 'olex2.solve 1.3 (Bourhis et al., 2015)'
_diffrn_ambient_environment N~2~
_diffrn_ambient_temperature 219.99(16)
_diffrn_detector 'Hybrid Pixel Array Detector'
_diffrn_detector_area_resol_mean 10.0000
_diffrn_detector_type HyPix
_diffrn_measured_fraction_theta_full 0.999
_diffrn_measured_fraction_theta_max 0.956
_diffrn_measurement_details
;
List of Runs (angles in degrees, time in seconds):

  # Type    Start    End  Width  t~exp~   \w     \q     \k     \f   Frames
#--------------------------------------------------------------------------
  1  \w     36.00 106.00   0.50    0.50    --   47.57  28.00  81.00  140
  2  \w     94.00 120.00   0.50    2.00    --  103.25  28.00  81.00   52
  3  \w     37.00 118.00   0.50    0.50    --   47.57  38.00 150.00  162
  4  \w     48.00  74.00   0.50    0.50    --   70.00  76.00  89.18   52
  5  \w     44.00  69.00   0.50    0.50    --   66.00  78.00  48.06   50
  6  \w     38.00  65.00   0.50    0.50    --   62.00  80.00  -2.67   54
  7  \w     44.00  69.00   0.50    0.50    --   66.00  78.00 -39.18   50
  8  \w     43.00  69.00   0.50    0.50    --   66.00  78.00  21.78   52
  9  \w     44.00  69.00   0.50    0.50    --   66.00  78.00  64.67   50
 10  \w     31.00  56.00   0.50    0.50    --   54.00  80.00 106.77   50
 11  \w     34.00  60.00   0.50    0.50    --   58.00  79.00 132.45   52
 12  \w     39.00  72.00   0.50    0.50    --   62.00  79.00 154.57   66
 13  \w     15.00  40.00   0.50    0.50    --   42.00  87.00  46.01   50
 14  \w      8.00  33.00   0.50    0.50    --   38.00  92.00  91.85   50
 15  \w    -24.00   4.00   0.50    0.50    --   10.00 103.00 -23.98   56
 16  \w     -8.00  27.00   0.50    0.50    --   22.00  97.00 -85.86   70
 17  \w     15.00  40.00   0.50    0.50    --   42.00  87.00 -43.84   50
 18  \w     31.00  56.00   0.50    0.50    --   54.00  79.00 -43.65   50
 19  \w     26.00  89.00   0.50    0.50    --   50.00  80.00 -84.56  126
 20  \w     88.00 138.00   0.50    0.50    --   66.00  79.00-118.20  100
 21  \w     90.00 115.00   0.50    0.50    --   66.00  79.00-153.44   50
 22  \w     61.00  88.00   0.50    2.00    --   82.00  73.00-106.20   54
 23  \w     38.00  78.00   0.50    0.50    --   62.00  80.00-171.54   80
 24  \w     42.00  80.00   0.50    0.50    --   66.00  79.00-118.20   76
 25  \w     42.00  68.00   0.50    0.50    --   66.00  79.00-153.44   52
 26  \w     13.00  38.00   0.50    0.50    --   42.00  91.00-163.26   50
 27  \w     -8.00  25.00   0.50    0.50    --   22.00  98.00-169.27   66
 28  \w    -19.00   6.00   0.50    0.50    --   47.57 -28.00 -80.00   50
 29  \w     34.00  60.00   0.50    2.00    --  103.25 -94.00-150.00   52
 30  \w     80.00 106.00   0.50    2.00    --  103.25 -94.00-150.00   52
 31  \w     76.00 105.00   0.50    2.00    --  103.25 -94.00 -90.00   58
 32  \w     68.00  99.00   0.50    2.00    --  103.25 -94.00   0.00   62
 33  \w     47.00  73.00   0.50    2.00    --  103.25 -94.00 -90.00   52
 34  \w     45.00  72.00   0.50    2.00    --  103.25 -61.00-120.00   54
 35  \w     33.00  98.00   0.50    2.00    --  103.25 -94.00 -30.00  130
 36  \w     56.00 111.00   0.50    2.00    --  103.25-125.00  90.00  110
 37  \w     32.00 103.00   0.50    2.00    --  103.25-125.00 120.00  142
 38  \w     38.00  73.00   0.50    2.00    --  103.25 -61.00 150.00   70
 39  \w     32.00 109.00   0.50    2.00    --  103.25 -77.00  90.00  154
 40  \w     32.00  77.00   0.50    2.00    --  103.25 -77.00   0.00   90
 41  \w     33.00  59.00   0.50    2.00    --  103.25 -94.00   0.00   52
 42  \w     33.00  66.00   0.50    2.00    --  103.25 -61.00  30.00   66
 43  \w     20.00  92.00   0.50    0.50    --   47.57-125.00   0.00  144
 44  \w    -24.00  25.00   0.50    0.50    --  -47.57  28.00  81.00   98
 45  \w    -52.00 -25.00   0.50    0.50    --  -47.57 -77.00  60.00   54
 46  \w    -56.00 -30.00   0.50    0.50    --  -54.00 -79.00  18.61   52
 47  \w    -64.00 -30.00   0.50    0.50    --  -54.00 -79.00 -10.63   68
 48  \w    -80.00 -51.00   0.50    0.50    --  -47.57 -28.00 -80.00   58
 49  \w    -61.00  24.00   0.50    0.50    --  -47.57  57.00-120.00  170
 50  \w    -68.00 -42.00   0.50    2.00    --  -99.00  61.00-180.00   52
 51  \w   -112.00 -76.00   0.50    2.00    --  -99.00 125.00 -60.00   72
 52  \w    -93.00 -57.00   0.50    2.00    --  -99.00  77.00 -30.00   72
 53  \w   -125.00 -91.00   0.50    2.00    --  -99.00 144.00  51.21   68
 54  \w    -68.00 -26.00   0.50    2.00    --  -99.00 125.00 120.00   84
 55  \w    -68.00 -41.00   0.50    2.00    --  -99.00 153.00 160.36   54
 56  \w   -108.00 -45.00   0.50    2.00    --  -99.00 120.00 179.06  126
 57  \w   -112.00 -79.00   0.50    2.00    --  -99.00 125.00 120.00   66
 58  \w   -131.00 -73.00   0.50    2.00    --  -99.00 153.00 160.36  116
 59  \w    -69.00 -44.00   0.50    0.50    --    6.00 167.00 122.35   50
 60  \w   -118.00 -82.00   0.50    0.50    --  -47.57 -28.00 -80.00   72
 61  \w    -89.00 -53.00   0.50    2.00    --  -74.00 -72.00 -80.44   72
 62  \w    -60.00 -35.00   0.50    0.50    --  -58.00 -77.00-102.89   50
 63  \w    -55.00 -30.00   0.50    0.50    --  -54.00 -80.00-116.52   50
 64  \w    -61.00 -34.00   0.50    0.50    --  -58.00 -80.00-153.76   54
 65  \w    -81.00 -47.00   0.50    0.50    --  -70.00 -76.00-134.96   68
 66  \w    -83.00 -48.00   0.50    0.50    --  -70.00 -75.00 -96.42   70
 67  \w    -79.00 -52.00   0.50    2.00    --  -74.00 -74.00 -50.12   54
 68  \w    -78.00 -52.00   0.50    2.00    --  -74.00 -74.00 -25.01   52
 69  \w    -78.00 -52.00   0.50    2.00    --  -74.00 -74.00  25.20   52
 70  \w    -76.00 -50.00   0.50    2.00    --  -74.00 -80.00  15.46   52
 71  \w    -83.00 -57.00   0.50    2.00    --  -78.00 -73.00  68.63   52
 72  \w    -73.00 -47.00   0.50    0.50    --  -70.00 -76.00 130.37   52
 73  \w    -81.00 -54.00   0.50    2.00    --  -78.00 -79.00 135.43   54
 74  \w    -86.00 -60.00   0.50    2.00    --  -82.00 -75.00 167.35   52
 75  \w    -88.00 -58.00   0.50    2.00    --  -82.00 -79.00 120.80   60
 76  \w    -91.00 -65.00   0.50    2.00    --  -86.00 -72.00  70.95   52
 77  \w    -90.00 -64.00   0.50    2.00    --  -86.00 -75.00  19.19   52
 78  \w    -87.00 -61.00   0.50    2.00    --  -82.00 -73.00  -3.78   52
 79  \w    -90.00 -64.00   0.50    2.00    --  -86.00 -75.00 -16.99   52
 80  \w    -93.00 -67.00   0.50    2.00    --  -90.00 -77.00 -21.87   52
 81  \w    -86.00 -57.00   0.50    2.00    --  -78.00 -72.00 -96.74   58
 82  \w    -82.00 -56.00   0.50    2.00    --  -78.00 -74.00-150.67   52
 83  \w    -83.00 -56.00   0.50    2.00    --  -78.00 -74.00-160.99   54
 84  \w    -85.00 -60.00   0.50    2.00    --  -82.00 -75.00-178.26   50
 85  \w    -89.00 -56.00   0.50    2.00    --  -78.00 -74.00-138.94   66
 86  \w    -89.00 -60.00   0.50    2.00    --  -82.00 -74.00-103.21   58
 87  \w   -100.00 -75.00   0.50    2.00    --  -94.00 -67.00-123.44   50
 88  \w   -112.00 -76.00   0.50    2.00    --  -94.00 -65.00-139.49   72
 89  \w   -140.00 -70.00   0.50    2.00    --  -94.00 -80.00 -46.45  140
 90  \w   -103.00 -67.00   0.50    2.00    --  -90.00 -76.00   2.57   72
 91  \w    -90.00 -64.00   0.50    2.00    --  -86.00 -74.00  61.32   52
 92  \w    -93.00 -65.00   0.50    2.00    --  -86.00 -74.00 100.84   56
 93  \w    -97.00 -66.00   0.50    2.00    --  -86.00 -73.00 179.24   62
 94  \w    -96.00 -71.00   0.50    2.00    --  -94.00 -76.00 179.85   50
 95  \w   -120.00 -68.00   0.50    2.00    --  -90.00 -74.00  41.69  104
 96  \w   -120.00 -73.00   0.50    2.00    --  -94.00 -72.00 -16.13   94
 97  \w   -139.00-101.00   0.50    2.00    --  -86.00 -75.00  19.19   76
 98  \w   -158.00-110.00   0.50    2.00    --  -86.00 -74.00  61.32   96
 99  \w   -150.00-125.00   0.50    2.00    --  -90.00 -74.00  41.69   50
100  \w   -155.00-114.00   0.50    2.00    --  -90.00 -76.00   2.57   82
101  \w   -148.00 -66.00   0.50    2.00    --  -90.00 -80.00 -37.25  164
102  \w   -147.00 -71.00   0.50    2.00    --  -94.00 -77.00 -83.25  152
103  \w   -162.00-127.00   0.50    2.00    --  -99.00 -28.00 -80.00   70
104  \w   -162.00 -75.00   0.50    2.00    --  -90.00 -66.00-111.86  174
105  \w   -162.00-114.00   0.50    2.00    --  -90.00 -77.00 -21.87   96
106  \w   -158.00 -67.00   0.50    2.00    --  -90.00 -77.00  55.75  182
107  \w   -143.00-117.00   0.50    2.00    --  -94.00 -76.00 179.85   52
108  \w   -152.00 -71.00   0.50    2.00    --  -94.00 -77.00 139.35  162
109  \w   -160.00 -68.00   0.50    2.00    --  -90.00 -74.00  14.69  184
110  \w   -164.00-128.00   0.50    2.00    --  -94.00 -72.00 -16.13   72
111  \w   -168.00 -75.00   0.50    2.00    --  -99.00 -80.00 -91.10  186
112  \w   -166.00-127.00   0.50    2.00    --  -94.00 -67.00-123.44   78
113  \w   -166.00 -74.00   0.50    2.00    --  -94.00 -70.00-156.61  184
114  \w   -167.00 -71.00   0.50    2.00    --  -94.00 -77.00-135.00  192
115  \w   -168.00 -75.00   0.50    2.00    --  -99.00 -79.00 103.53  186
116  \w   -166.00 -79.00   0.50    2.00    --  -99.00 -75.00 171.75  174
117  \w   -165.00 -75.00   0.50    2.00    --  -99.00 -79.00 113.13  180
118  \w   -167.00 -79.00   0.50    2.00    --  -99.00 -70.00 157.25  176
;
_diffrn_measurement_device 'four-circle diffractometer'
_diffrn_measurement_device_type 'XtaLAB Synergy R, HyPix'
_diffrn_measurement_method '\w scans'
_diffrn_orient_matrix_type 'CrysAlisPro convention (1999,Acta A55,543-557)'
_diffrn_orient_matrix_UB_11 0.0681494000
_diffrn_orient_matrix_UB_12 -0.0768923000
_diffrn_orient_matrix_UB_13 0.0285357000
_diffrn_orient_matrix_UB_21 -0.1192603000
_diffrn_orient_matrix_UB_22 -0.0646169000
_diffrn_orient_matrix_UB_23 -0.0002418000
_diffrn_orient_matrix_UB_31 -0.0005495000
_diffrn_orient_matrix_UB_32 -0.0336036000
_diffrn_orient_matrix_UB_33 -0.0731489000
_diffrn_radiation_monochromator mirror
_diffrn_radiation_probe x-ray
_diffrn_radiation_type 'Cu K\a'
_diffrn_radiation_wavelength 1.54184
_diffrn_reflns_av_R_equivalents 0.0880
_diffrn_reflns_av_unetI/netI 0.0327
_diffrn_reflns_Laue_measured_fraction_full 0.999
_diffrn_reflns_Laue_measured_fraction_max 0.956
_diffrn_reflns_limit_h_max 14
_diffrn_reflns_limit_h_min -14
_diffrn_reflns_limit_k_max 18
_diffrn_reflns_limit_k_min -18
_diffrn_reflns_limit_l_max 23
_diffrn_reflns_limit_l_min -24
_diffrn_reflns_number 112669
_diffrn_reflns_point_group_measured_fraction_full 0.999
_diffrn_reflns_point_group_measured_fraction_max 0.956
_diffrn_reflns_theta_full 67.684
_diffrn_reflns_theta_max 75.338
_diffrn_reflns_theta_min 2.252
_diffrn_source 'Rotating-anode X-ray tube'
_diffrn_source_type 'PhotonJet R (Cu) X-ray Source'
_exptl_absorpt_coefficient_mu 15.061
_exptl_absorpt_correction_T_max 1.00000
_exptl_absorpt_correction_T_min 0.46994
_exptl_absorpt_correction_type multi-scan
_exptl_absorpt_process_details
;
CrysAlisPro 1.171.40.67a (Rigaku Oxford Diffraction, 2019)
Empirical absorption correction using spherical harmonics,
 implemented in SCALE3 ABSPACK scaling algorithm.
;
_exptl_crystal_colour dark
_exptl_crystal_density_diffrn 1.766
_exptl_crystal_description block
_exptl_crystal_F_000 1731
_exptl_crystal_preparation 'Magnetic properties'
_refine_diff_density_max 2.447
_refine_diff_density_min -1.589
_refine_diff_density_rms 0.135
_refine_ls_extinction_method none
_refine_ls_goodness_of_fit_ref 1.024
_refine_ls_hydrogen_treatment constr
_refine_ls_matrix_type full
_refine_ls_number_parameters 837
_refine_ls_number_reflns 13098
_refine_ls_number_restraints 40
_refine_ls_restrained_S_all 1.032
_refine_ls_R_factor_all 0.0682
_refine_ls_R_factor_gt 0.0611
_refine_ls_shift/su_max 0.001
_refine_ls_shift/su_mean 0.000
_refine_ls_structure_factor_coef Fsqd
_refine_ls_weighting_details 'w=1/[\s^2^(Fo^2^)+(0.1031P)^2^+7.9475P] where P=(Fo^2^+2Fc^2^)/3'
_refine_ls_weighting_scheme calc
_refine_ls_wR_factor_gt 0.1666
_refine_ls_wR_factor_ref 0.1720
_reflns_Friedel_coverage 0.000
_reflns_number_gt 11192
_reflns_number_total 13098
_reflns_threshold_expression 'I > 2\s(I)'
_cod_data_source_file d1nj04299h2.cif
_cod_data_source_block 1
_cod_depositor_comments 'Adding full bibliography for 7060986--7060987.cif.'
_cod_original_cell_volume 3306.76(4)
_cod_original_formula_sum 'C53 H52 Cl4.50 Dy2 N5 O24 Zn2'
_cod_database_code 7060986
_shelx_shelxl_version_number 2018/3
_shelx_space_group_comment
;
The symmetry employed for this shelxl refinement is uniquely defined
by the following loop, which should always be used as a source of
symmetry information in preference to the above space-group names.
They are only intended as comments.
;
_reflns_odcompleteness_completeness 99.97
_reflns_odcompleteness_iscentric 1
_reflns_odcompleteness_theta 66.97
_olex2_refinement_description
;
1. Fixed Uiso
 At 1.2 times of:
  All C(H) groups, H22 of O22, H8 of O8, All C(H,H) groups
 At 1.5 times of:
  All C(H,H,H) groups, H21 of O21
2. Restrained distances
 O21-H21
 0.85 with sigma of 0.01
 O8-C32
 1.43 with sigma of 0.01
 C53-H21
 1.950919 with sigma of 0.02
 Dy2-H21
 3.11378 with sigma of 0.02
3. Uiso/Uaniso restraints and constraints
Uanis(O27) \\sim Ueq, Uanis(O26) \\sim Ueq, Uanis(O25) \\sim Ueq, Uanis(Cl5)
\\sim Ueq, Uanis(O24) \\sim Ueq, Uanis(C32) \\sim Ueq: with sigma of 0.005 and
sigma for terminal atoms of 0.01
4. Others
 Fixed Sof: Cl5(0.5) O24(0.5) O25(0.5) O26(0.5) O27(0.5)
5.a Riding coordinates:
 O8(H8), O21(H21), O22(H22)
5.b :
 Cl5(O24,O25,O26,O27)
5.c Secondary CH2 refined with riding coordinates:
 C9(H9A,H9B), C10(H10A,H10B), C11(H11A,H11B), C41(H41A,H41B), C42(H42A,H42B),
 C43(H43A,H43B)
5.d Aromatic/amide H refined with riding coordinates:
 C3(H3), C4(H4), C5(H5), C8(H8A), C12(H12), C14(H14), C15(H15), C16(H16),
 C35(H35), C36(H36), C37(H37), C40(H40), C44(H44), C46(H46), C47(H47), C48(H48)
5.e Idealised Me refined as rotating group:
 C1(H1A,H1B,H1C), C19(H19A,H19B,H19C), C32(H32A,H32B,H32C), C33(H33A,H33B,
 H33C), C51(H51A,H51B,H51C), C52(H52A,H52B,H52C), C53(H53A,H53B,H53C)
;
_smtbx_masks_void_probe_radius 1.2
_smtbx_masks_void_truncation_radius 1.2
_olex2_submission_special_instructions 'No special instructions were received'
_oxdiff_exptl_absorpt_empirical_details
;
Empirical correction (ABSPACK) includes:
- Absorption correction using spherical harmonics
- Frame scaling
;
_oxdiff_exptl_absorpt_empirical_full_max 2.456
_oxdiff_exptl_absorpt_empirical_full_min 0.489

loop_
_space_group_symop_operation_xyz
'x, y, z'
'-x, -y, -z'

loop_
_atom_site_label
_atom_site_type_symbol
_atom_site_fract_x
_atom_site_fract_y
_atom_site_fract_z
_atom_site_U_iso_or_equiv
_atom_site_adp_type
_atom_site_occupancy
_atom_site_site_symmetry_order
_atom_site_calc_flag
_atom_site_refinement_flags_posn
_atom_site_refinement_flags_adp
_atom_site_refinement_flags_occupancy
_atom_site_disorder_assembly
_atom_site_disorder_group
Dy1 Dy 0.14150(3) 0.11098(2) 0.28854(2) 0.04218(12) Uani 1 1 d . . . . .
Dy2 Dy 0.52152(3) 0.66107(2) 0.24576(2) 0.04436(12) Uani 1 1 d D . . . .
Zn1 Zn -0.14185(8) 0.10577(7) 0.31994(5) 0.0568(2) Uani 1 1 d . . . . .
Zn2 Zn 0.81123(7) 0.64924(6) 0.22064(5) 0.0510(2) Uani 1 1 d . . . . .
Cl1 Cl 0.26267(19) -0.10947(14) 0.10727(8) 0.0672(5) Uani 1 1 d . . . . .
Cl2 Cl 0.39315(19) -0.12368(15) 0.43008(8) 0.0719(5) Uani 1 1 d . . . . .
Cl3 Cl 0.55019(18) 0.29977(12) 0.23549(13) 0.0763(6) Uani 1 1 d . . . . .
Cl4 Cl 0.11635(16) 0.47128(12) 0.30316(12) 0.0692(5) Uani 1 1 d . . . . .
O1 O 0.1060(6) 0.1703(3) 0.1673(2) 0.0673(14) Uani 1 1 d . . . . .
O2 O -0.0528(4) 0.1238(3) 0.2416(2) 0.0501(10) Uani 1 1 d . . . . .
O3 O 0.0277(4) 0.1058(3) 0.3704(2) 0.0467(9) Uani 1 1 d . . . . .
O4 O 0.2509(4) 0.1698(3) 0.4103(2) 0.0550(11) Uani 1 1 d . . . . .
O5 O -0.1616(5) -0.0494(4) 0.2893(3) 0.0650(13) Uani 1 1 d . . . . .
O6 O 0.0223(4) -0.0497(3) 0.2744(3) 0.0593(12) Uani 1 1 d . . . . .
O7 O -0.1214(6) -0.1638(4) 0.2393(4) 0.092(2) Uani 1 1 d . . . . .
O8 O -0.1036(7) 0.2577(4) 0.3296(4) 0.101(2) Uani 1 1 d D . . . .
H8 H -0.028667 0.270976 0.331755 0.122 Uiso 1 1 d R U . . .
O9 O 0.3216(4) 0.2017(3) 0.2726(3) 0.0525(11) Uani 1 1 d . . . . .
O10 O 0.1425(4) 0.2732(3) 0.2979(2) 0.0496(10) Uani 1 1 d . . . . .
O11 O 0.5239(4) 0.4972(3) 0.2387(2) 0.0510(10) Uani 1 1 d . . . . .
O12 O 0.3418(4) 0.5688(3) 0.2609(3) 0.0554(11) Uani 1 1 d . . . . .
O13 O 0.2152(4) 0.0182(3) 0.2136(2) 0.0515(10) Uani 1 1 d . . . . .
O14 O 0.2593(4) 0.0069(3) 0.3457(2) 0.0495(10) Uani 1 1 d . . . . .
O15 O 0.3866(4) -0.2442(3) 0.1921(2) 0.0491(10) Uani 1 1 d . . . . .
O16 O 0.4575(4) -0.2411(3) 0.3234(2) 0.0531(10) Uani 1 1 d . . . . .
O17 O 0.5521(5) 0.6074(3) 0.3677(3) 0.0644(13) Uani 1 1 d . . . . .
O18 O 0.7164(4) 0.6549(3) 0.2970(2) 0.0489(10) Uani 1 1 d . . . . .
O19 O 0.6439(4) 0.6529(3) 0.1677(2) 0.0462(9) Uani 1 1 d . . . . .
O20 O 0.4199(4) 0.6066(3) 0.1238(2) 0.0592(12) Uani 1 1 d . . . . .
O21 O 0.6262(4) 0.8205(3) 0.2339(3) 0.0596(12) Uani 1 1 d D . . . .
H21 H 0.691027 0.847575 0.259746 0.089 Uiso 1 1 d DR U . . .
O22 O 0.7748(6) 0.5047(4) 0.2198(4) 0.0826(17) Uani 1 1 d . . . . .
H22 H 0.699308 0.491449 0.214832 0.099 Uiso 1 1 d R U . . .
N1 N -0.3014(5) 0.1020(4) 0.2547(4) 0.0648(16) Uani 1 1 d . . . . .
N2 N -0.2030(5) 0.0675(4) 0.4067(3) 0.0606(15) Uani 1 1 d . . . . .
N3 N -0.0842(5) -0.0857(4) 0.2678(3) 0.0559(13) Uani 1 1 d . . . . .
N4 N 0.9662(5) 0.6680(4) 0.2901(4) 0.0650(17) Uani 1 1 d . . . . .
N5 N 0.8792(6) 0.6849(4) 0.1361(4) 0.0626(16) Uani 1 1 d . . . . .
C1 C 0.1897(10) 0.1822(7) 0.1220(5) 0.088(3) Uani 1 1 d . . . . .
H1A H 0.262107 0.162467 0.143379 0.132 Uiso 1 1 calc R U . . .
H1B H 0.206474 0.245884 0.111365 0.132 Uiso 1 1 calc R U . . .
H1C H 0.156427 0.146163 0.080752 0.132 Uiso 1 1 calc R U . . .
C2 C -0.0096(9) 0.1876(5) 0.1410(4) 0.067(2) Uani 1 1 d . . . . .
C3 C -0.0430(12) 0.2284(8) 0.0802(5) 0.100(4) Uani 1 1 d . . . . .
H3 H 0.013630 0.247928 0.053379 0.120 Uiso 1 1 calc R U . . .
C4 C -0.1570(13) 0.2404(9) 0.0588(5) 0.111(4) Uani 1 1 d . . . . .
H4 H -0.178021 0.270671 0.018741 0.133 Uiso 1 1 calc R U . . .
C5 C -0.2409(12) 0.2079(7) 0.0965(5) 0.096(3) Uani 1 1 d . . . . .
H5 H -0.320063 0.212118 0.079574 0.115 Uiso 1 1 calc R U . . .
C6 C -0.2124(8) 0.1681(5) 0.1600(4) 0.070(2) Uani 1 1 d . . . . .
C7 C -0.0919(7) 0.1600(4) 0.1831(3) 0.0578(17) Uani 1 1 d . . . . .
C8 C -0.3070(8) 0.1322(6) 0.1958(5) 0.071(2) Uani 1 1 d . . . . .
H8A H -0.383764 0.131396 0.171391 0.086 Uiso 1 1 calc R U . . .
C9 C -0.4125(7) 0.0641(6) 0.2763(6) 0.084(3) Uani 1 1 d . . . . .
H9A H -0.428795 -0.001924 0.267683 0.101 Uiso 1 1 calc R U . . .
H9B H -0.477093 0.089732 0.249398 0.101 Uiso 1 1 calc R U . . .
C10 C -0.4091(8) 0.0840(6) 0.3517(6) 0.089(3) Uani 1 1 d . . . . .
H10A H -0.489746 0.070122 0.360464 0.106 Uiso 1 1 calc R U . . .
H10B H -0.380870 0.149189 0.361439 0.106 Uiso 1 1 calc R U . . .
C11 C -0.3302(8) 0.0301(6) 0.4004(5) 0.081(3) Uani 1 1 d . . . . .
H11A H -0.351860 0.031160 0.445056 0.098 Uiso 1 1 calc R U . . .
H11B H -0.344577 -0.033521 0.384158 0.098 Uiso 1 1 calc R U . . .
C12 C -0.1397(8) 0.0778(5) 0.4667(4) 0.070(2) Uani 1 1 d . . . . .
H12 H -0.179232 0.061146 0.502514 0.084 Uiso 1 1 calc R U . . .
C13 C -0.0138(7) 0.1124(4) 0.4848(3) 0.0585(17) Uani 1 1 d . . . . .
C14 C 0.0363(10) 0.1333(6) 0.5548(4) 0.078(3) Uani 1 1 d . . . . .
H14 H -0.012926 0.123697 0.586991 0.093 Uiso 1 1 calc R U . . .
C15 C 0.1534(11) 0.1665(6) 0.5758(4) 0.087(3) Uani 1 1 d . . . . .
H15 H 0.182822 0.181416 0.621733 0.104 Uiso 1 1 calc R U . . .
C16 C 0.2306(9) 0.1789(5) 0.5297(4) 0.072(2) Uani 1 1 d . . . . .
H16 H 0.311588 0.200198 0.544399 0.087 Uiso 1 1 calc R U . . .
C17 C 0.1846(7) 0.1588(4) 0.4617(3) 0.0520(15) Uani 1 1 d . . . . .
C18 C 0.0634(7) 0.1250(4) 0.4378(3) 0.0498(15) Uani 1 1 d . . . . .
C19 C 0.3787(7) 0.1916(8) 0.4324(5) 0.086(3) Uani 1 1 d . . . . .
H19A H 0.404766 0.146633 0.463699 0.128 Uiso 1 1 calc R U . . .
H19B H 0.399601 0.251398 0.454461 0.128 Uiso 1 1 calc R U . . .
H19C H 0.416753 0.191069 0.393533 0.128 Uiso 1 1 calc R U . . .
C20 C 0.3332(6) 0.2888(4) 0.2691(3) 0.0489(14) Uani 1 1 d . . . . .
C21 C 0.4311(6) 0.3462(4) 0.2526(4) 0.0518(15) Uani 1 1 d . . . . .
C22 C 0.4372(5) 0.4403(4) 0.2511(3) 0.0454(13) Uani 1 1 d . . . . .
C23 C 0.3312(5) 0.4833(4) 0.2662(3) 0.0466(13) Uani 1 1 d . . . . .
C24 C 0.2341(6) 0.4255(4) 0.2839(4) 0.0494(14) Uani 1 1 d . . . . .
C25 C 0.2288(5) 0.3305(4) 0.2850(3) 0.0452(13) Uani 1 1 d . . . . .
C26 C 0.2662(5) -0.0468(4) 0.2357(3) 0.0447(13) Uani 1 1 d . . . . .
C27 C 0.3007(6) -0.1117(4) 0.1954(3) 0.0461(13) Uani 1 1 d . . . . .
C28 C 0.3591(5) -0.1802(4) 0.2247(3) 0.0429(12) Uani 1 1 d . . . . .
C29 C 0.3955(5) -0.1818(4) 0.3019(3) 0.0436(13) Uani 1 1 d . . . . .
C30 C 0.3576(6) -0.1194(4) 0.3422(3) 0.0457(13) Uani 1 1 d . . . . .
C31 C 0.2946(5) -0.0524(4) 0.3130(3) 0.0435(13) Uani 1 1 d . . . . .
C32 C -0.1265(15) 0.3183(11) 0.3760(8) 0.151(6) Uani 1 1 d D U . . .
H32A H -0.148742 0.371549 0.353029 0.227 Uiso 1 1 calc R U . . .
H32B H -0.056224 0.336498 0.410203 0.227 Uiso 1 1 calc R U . . .
H32C H -0.190374 0.289066 0.397220 0.227 Uiso 1 1 calc R U . . .
C33 C 0.4603(11) 0.5955(8) 0.4097(5) 0.102(4) Uani 1 1 d . . . . .
H33A H 0.485513 0.636374 0.449009 0.153 Uiso 1 1 calc R U . . .
H33B H 0.447802 0.533143 0.423953 0.153 Uiso 1 1 calc R U . . .
H33C H 0.387337 0.609175 0.383644 0.153 Uiso 1 1 calc R U . . .
C34 C 0.6671(9) 0.5973(6) 0.3983(4) 0.070(2) Uani 1 1 d . . . . .
C35 C 0.6950(14) 0.5644(9) 0.4624(6) 0.120(5) Uani 1 1 d . . . . .
H35 H 0.635207 0.546336 0.487345 0.144 Uiso 1 1 calc R U . . .
C36 C 0.8119(17) 0.5579(13) 0.4900(7) 0.156(7) Uani 1 1 d . . . . .
H36 H 0.830691 0.536313 0.533658 0.187 Uiso 1 1 calc R U . . .
C37 C 0.9009(14) 0.5834(11) 0.4527(7) 0.132(5) Uani 1 1 d . . . . .
H37 H 0.979579 0.579454 0.471240 0.158 Uiso 1 1 calc R U . . .
C38 C 0.8708(9) 0.6159(6) 0.3852(5) 0.079(2) Uani 1 1 d . . . . .
C39 C 0.7518(7) 0.6230(5) 0.3586(4) 0.0601(18) Uani 1 1 d . . . . .
C40 C 0.9702(8) 0.6464(6) 0.3517(5) 0.077(2) Uani 1 1 d . . . . .
H40 H 1.045828 0.650696 0.378496 0.092 Uiso 1 1 calc R U . . .
C41 C 1.0804(7) 0.7013(6) 0.2691(6) 0.085(3) Uani 1 1 d . . . . .
H41A H 1.143455 0.677708 0.299291 0.102 Uiso 1 1 calc R U . . .
H41B H 1.097434 0.767839 0.273455 0.102 Uiso 1 1 calc R U . . .
C42 C 1.0799(8) 0.6720(6) 0.1966(6) 0.089(3) Uani 1 1 d . . . . .
H42A H 1.161591 0.682095 0.189381 0.107 Uiso 1 1 calc R U . . .
H42B H 1.050222 0.606485 0.191086 0.107 Uiso 1 1 calc R U . . .
C43 C 1.0075(7) 0.7197(6) 0.1422(5) 0.082(3) Uani 1 1 d . . . . .
H43A H 1.023138 0.785232 0.152826 0.098 Uiso 1 1 calc R U . . .
H43B H 1.031092 0.710195 0.098874 0.098 Uiso 1 1 calc R U . . .
C44 C 0.8185(8) 0.6765(5) 0.0750(4) 0.070(2) Uani 1 1 d . . . . .
H44 H 0.861513 0.688239 0.040077 0.083 Uiso 1 1 calc R U . . .
C45 C 0.6905(8) 0.6508(5) 0.0548(4) 0.0640(19) Uani 1 1 d . . . . .
C46 C 0.6425(11) 0.6374(6) -0.0161(4) 0.084(3) Uani 1 1 d . . . . .
H46 H 0.694176 0.642230 -0.046985 0.101 Uiso 1 1 calc R U . . .
C47 C 0.5223(11) 0.6175(7) -0.0399(4) 0.089(3) Uani 1 1 d . . . . .
H47 H 0.493235 0.610746 -0.086611 0.107 Uiso 1 1 calc R U . . .
C48 C 0.4436(10) 0.6073(6) 0.0050(4) 0.079(2) Uani 1 1 d . . . . .
H48 H 0.361879 0.592953 -0.011123 0.095 Uiso 1 1 calc R U . . .
C49 C 0.4882(7) 0.6186(5) 0.0743(4) 0.0605(18) Uani 1 1 d . . . . .
C50 C 0.6110(6) 0.6405(4) 0.1008(3) 0.0503(15) Uani 1 1 d . . . . .
C51 C 0.2925(7) 0.5877(7) 0.1007(5) 0.085(3) Uani 1 1 d . . . . .
H51A H 0.253543 0.595607 0.138279 0.127 Uiso 1 1 calc R U . . .
H51B H 0.269067 0.525601 0.082841 0.127 Uiso 1 1 calc R U . . .
H51C H 0.270100 0.629289 0.065705 0.127 Uiso 1 1 calc R U . . .
C52 C 0.8050(9) 0.4417(7) 0.1774(7) 0.103(4) Uani 1 1 d . . . . .
H52A H 0.745123 0.430524 0.136721 0.154 Uiso 1 1 calc R U . . .
H52B H 0.810073 0.385122 0.200507 0.154 Uiso 1 1 calc R U . . .
H52C H 0.880623 0.465745 0.165569 0.154 Uiso 1 1 calc R U . . .
C53 C 0.6197(9) 0.8623(7) 0.1664(5) 0.090(3) Uani 1 1 d D . . . .
H53A H 0.541704 0.842814 0.139485 0.135 Uiso 1 1 calc R U . . .
H53B H 0.678294 0.843093 0.143720 0.135 Uiso 1 1 calc R U . . .
H53C H 0.635009 0.928048 0.172085 0.135 Uiso 1 1 calc R U . . .
Cl5 Cl -0.0019(6) 0.4859(4) 0.0195(3) 0.1066(19) Uani 0.5 1 d G U P A -1
O24 O -0.0125(16) 0.4372(13) -0.0457(8) 0.209(13) Uani 0.5 1 d G U P A -1
O25 O -0.1173(11) 0.4814(11) 0.0371(8) 0.138(6) Uani 0.5 1 d G U P A -1
O26 O 0.0437(13) 0.5790(8) 0.0145(9) 0.121(5) Uani 0.5 1 d G U P A -1
O27 O 0.0693(13) 0.4447(11) 0.0747(8) 0.180(9) Uani 0.5 1 d G U P A -1

loop_
_atom_site_aniso_label
_atom_site_aniso_U_11
_atom_site_aniso_U_22
_atom_site_aniso_U_33
_atom_site_aniso_U_23
_atom_site_aniso_U_13
_atom_site_aniso_U_12
Dy1 0.0406(2) 0.03377(18) 0.0531(2) 0.00008(13) 0.01476(15) 0.00240(13)
Dy2 0.0371(2) 0.03513(19) 0.0622(2) -0.00274(14) 0.01712(15) 0.00148(13)
Zn1 0.0423(5) 0.0661(6) 0.0608(5) 0.0014(4) 0.0128(4) 0.0026(4)
Zn2 0.0388(4) 0.0503(5) 0.0640(5) -0.0035(4) 0.0153(4) 0.0019(3)
Cl1 0.0846(13) 0.0758(11) 0.0459(8) -0.0004(7) 0.0131(8) 0.0263(10)
Cl2 0.0852(13) 0.0939(14) 0.0468(8) 0.0026(8) 0.0140(8) 0.0424(11)
Cl3 0.0629(11) 0.0483(9) 0.1327(17) 0.0060(10) 0.0507(11) 0.0165(8)
Cl4 0.0565(10) 0.0484(8) 0.1145(15) 0.0026(9) 0.0408(10) 0.0150(7)
O1 0.099(4) 0.054(3) 0.056(3) 0.012(2) 0.031(3) 0.015(3)
O2 0.047(2) 0.051(2) 0.050(2) 0.0099(18) 0.0026(18) 0.0071(19)
O3 0.048(2) 0.049(2) 0.045(2) -0.0055(17) 0.0097(18) 0.0091(19)
O4 0.045(2) 0.056(3) 0.060(3) -0.011(2) 0.001(2) 0.010(2)
O5 0.065(3) 0.062(3) 0.073(3) -0.004(2) 0.028(3) 0.009(2)
O6 0.047(3) 0.038(2) 0.092(3) -0.009(2) 0.021(2) -0.0008(19)
O7 0.087(4) 0.046(3) 0.138(6) -0.023(3) 0.018(4) 0.004(3)
O8 0.096(5) 0.063(4) 0.139(6) -0.023(4) 0.011(4) 0.007(3)
O9 0.048(2) 0.029(2) 0.085(3) 0.0009(19) 0.026(2) 0.0048(17)
O10 0.047(2) 0.0298(19) 0.076(3) 0.0003(18) 0.023(2) 0.0059(17)
O11 0.037(2) 0.039(2) 0.081(3) 0.000(2) 0.025(2) 0.0030(17)
O12 0.041(2) 0.032(2) 0.096(3) 0.000(2) 0.025(2) 0.0020(17)
O13 0.058(3) 0.045(2) 0.055(2) 0.0059(18) 0.013(2) 0.015(2)
O14 0.051(2) 0.046(2) 0.055(2) -0.0078(18) 0.0143(19) 0.0128(19)
O15 0.048(2) 0.038(2) 0.061(2) -0.0088(18) 0.0094(19) 0.0089(18)
O16 0.062(3) 0.047(2) 0.056(2) 0.0026(19) 0.018(2) 0.017(2)
O17 0.082(4) 0.060(3) 0.063(3) 0.010(2) 0.039(3) 0.019(3)
O18 0.053(3) 0.050(2) 0.044(2) 0.0019(17) 0.0110(18) 0.0071(19)
O19 0.041(2) 0.049(2) 0.048(2) -0.0031(17) 0.0094(17) 0.0041(18)
O20 0.045(3) 0.066(3) 0.065(3) -0.020(2) 0.000(2) 0.015(2)
O21 0.054(3) 0.041(2) 0.082(3) -0.005(2) 0.023(2) -0.008(2)
O22 0.082(4) 0.052(3) 0.120(5) -0.013(3) 0.034(4) 0.010(3)
N1 0.047(3) 0.046(3) 0.097(5) -0.005(3) -0.001(3) 0.009(3)
N2 0.054(3) 0.051(3) 0.083(4) -0.010(3) 0.035(3) 0.002(3)
N3 0.061(4) 0.048(3) 0.058(3) 0.001(2) 0.012(3) 0.004(3)
N4 0.043(3) 0.045(3) 0.105(5) -0.004(3) 0.007(3) 0.005(2)
N5 0.063(4) 0.047(3) 0.083(4) -0.007(3) 0.039(3) -0.003(3)
C1 0.115(8) 0.083(6) 0.077(5) 0.021(4) 0.054(5) 0.006(5)
C2 0.104(7) 0.055(4) 0.049(4) 0.013(3) 0.014(4) 0.031(4)
C3 0.155(11) 0.091(7) 0.063(5) 0.022(5) 0.031(6) 0.033(7)
C4 0.160(12) 0.132(10) 0.057(5) 0.022(6) 0.002(6) 0.087(9)
C5 0.124(9) 0.086(7) 0.074(6) -0.006(5) -0.021(6) 0.049(6)
C6 0.090(6) 0.055(4) 0.063(4) -0.010(3) -0.017(4) 0.036(4)
C7 0.082(5) 0.031(3) 0.054(4) -0.002(2) -0.002(3) 0.009(3)
C8 0.064(5) 0.057(4) 0.086(6) -0.015(4) -0.013(4) 0.020(4)
C9 0.042(4) 0.058(5) 0.147(9) -0.006(5) 0.004(5) 0.009(3)
C10 0.054(5) 0.064(5) 0.151(9) -0.037(6) 0.040(5) -0.002(4)
C11 0.069(5) 0.067(5) 0.115(7) -0.020(5) 0.057(5) -0.010(4)
C12 0.103(7) 0.048(4) 0.066(5) -0.009(3) 0.047(5) 0.001(4)
C13 0.085(5) 0.040(3) 0.052(4) 0.001(3) 0.021(3) 0.006(3)
C14 0.129(8) 0.063(5) 0.046(4) 0.003(3) 0.031(5) 0.014(5)
C15 0.133(9) 0.065(5) 0.049(4) -0.006(3) 0.001(5) -0.001(5)
C16 0.093(6) 0.058(4) 0.056(4) -0.001(3) -0.003(4) 0.004(4)
C17 0.065(4) 0.037(3) 0.051(3) -0.001(2) 0.003(3) 0.010(3)
C18 0.071(4) 0.036(3) 0.044(3) 0.001(2) 0.011(3) 0.014(3)
C19 0.046(4) 0.115(8) 0.086(6) -0.017(5) -0.006(4) 0.005(5)
C20 0.044(3) 0.039(3) 0.064(4) 0.001(3) 0.015(3) 0.003(3)
C21 0.048(4) 0.039(3) 0.074(4) -0.002(3) 0.021(3) 0.010(3)
C22 0.040(3) 0.031(3) 0.067(4) -0.002(2) 0.018(3) 0.000(2)
C23 0.039(3) 0.032(3) 0.070(4) -0.004(3) 0.016(3) 0.004(2)
C24 0.038(3) 0.038(3) 0.075(4) 0.000(3) 0.021(3) 0.004(2)
C25 0.039(3) 0.037(3) 0.059(3) -0.003(2) 0.011(3) 0.004(2)
C26 0.043(3) 0.039(3) 0.050(3) -0.002(2) 0.012(3) -0.003(2)
C27 0.047(3) 0.045(3) 0.045(3) -0.005(2) 0.010(3) 0.004(3)
C28 0.033(3) 0.041(3) 0.055(3) -0.003(2) 0.013(2) 0.000(2)
C29 0.035(3) 0.038(3) 0.059(3) 0.003(2) 0.016(2) 0.002(2)
C30 0.046(3) 0.046(3) 0.049(3) -0.001(2) 0.011(3) 0.013(3)
C31 0.035(3) 0.038(3) 0.058(3) -0.003(2) 0.014(2) 0.001(2)
C32 0.151(9) 0.146(9) 0.165(9) -0.019(7) 0.052(8) 0.024(7)
C33 0.138(10) 0.095(7) 0.080(6) 0.005(5) 0.059(6) -0.005(7)
C34 0.093(6) 0.065(5) 0.056(4) 0.016(3) 0.020(4) 0.020(4)
C35 0.157(13) 0.130(10) 0.080(7) 0.052(7) 0.035(8) 0.027(9)
C36 0.179(16) 0.206(18) 0.092(9) 0.078(10) 0.009(10) 0.078(14)
C37 0.123(11) 0.162(13) 0.093(8) 0.043(8) -0.033(8) 0.033(9)
C38 0.091(7) 0.072(5) 0.073(5) 0.015(4) 0.001(5) 0.024(5)
C39 0.073(5) 0.048(4) 0.054(4) 0.002(3) -0.003(3) 0.011(3)
C40 0.062(5) 0.056(4) 0.101(7) 0.000(4) -0.017(5) 0.015(4)
C41 0.042(4) 0.049(4) 0.157(9) -0.004(5) 0.005(5) 0.000(3)
C42 0.048(5) 0.064(5) 0.161(10) -0.028(6) 0.044(6) -0.002(4)
C43 0.056(5) 0.072(5) 0.125(8) -0.011(5) 0.050(5) -0.004(4)
C44 0.087(6) 0.059(4) 0.070(5) -0.006(3) 0.050(4) -0.005(4)
C45 0.086(6) 0.050(4) 0.059(4) 0.001(3) 0.031(4) -0.001(4)
C46 0.132(9) 0.065(5) 0.059(5) 0.005(4) 0.036(5) 0.002(5)
C47 0.129(9) 0.081(6) 0.052(4) 0.002(4) 0.003(5) 0.015(6)
C48 0.096(7) 0.076(5) 0.059(4) -0.005(4) -0.008(4) 0.020(5)
C49 0.071(5) 0.048(4) 0.058(4) -0.007(3) -0.003(3) 0.013(3)
C50 0.065(4) 0.036(3) 0.050(3) -0.004(2) 0.015(3) 0.008(3)
C51 0.050(4) 0.099(7) 0.097(6) -0.042(5) -0.013(4) 0.018(4)
C52 0.072(6) 0.077(6) 0.160(10) -0.040(6) 0.023(6) 0.013(5)
C53 0.094(7) 0.081(6) 0.096(7) 0.000(5) 0.033(5) 0.002(5)
Cl5 0.089(3) 0.095(3) 0.120(4) -0.029(3) 0.000(3) -0.008(3)
O24 0.217(16) 0.214(16) 0.209(15) -0.047(9) 0.068(10) 0.045(10)
O25 0.116(9) 0.153(10) 0.145(9) -0.023(8) 0.026(8) 0.022(8)
O26 0.128(9) 0.107(9) 0.124(9) -0.005(7) 0.021(8) 0.011(7)
O27 0.164(12) 0.171(12) 0.192(12) 0.016(9) 0.016(9) 0.007(9)

loop_
_atom_type_symbol
_atom_type_description
_atom_type_scat_dispersion_real
_atom_type_scat_dispersion_imag
_atom_type_scat_source
C C 0.0181 0.0091 'International Tables Vol C Tables 4.2.6.8 and 6.1.1.4'
H H 0.0000 0.0000 'International Tables Vol C Tables 4.2.6.8 and 6.1.1.4'
Cl Cl 0.3639 0.7018 'International Tables Vol C Tables 4.2.6.8 and 6.1.1.4'
Dy Dy -9.8046 9.8477 'International Tables Vol C Tables 4.2.6.8 and 6.1.1.4'
N N 0.0311 0.0180 'International Tables Vol C Tables 4.2.6.8 and 6.1.1.4'
O O 0.0492 0.0322 'International Tables Vol C Tables 4.2.6.8 and 6.1.1.4'
Zn Zn -1.5491 0.6778 'International Tables Vol C Tables 4.2.6.8 and 6.1.1.4'

loop_
_geom_angle_atom_site_label_1
_geom_angle_atom_site_label_2
_geom_angle_atom_site_label_3
_geom_angle
_geom_angle_site_symmetry_1
_geom_angle_site_symmetry_3
_geom_angle_publ_flag
O1 Dy1 Zn1 97.67(14) . . ?
O1 Dy1 O4 139.00(17) . . ?
O2 Dy1 Zn1 34.58(11) . . ?
O2 Dy1 O1 63.60(17) . . ?
O2 Dy1 O4 125.05(15) . . ?
O2 Dy1 O6 72.92(16) . . ?
O2 Dy1 O9 129.60(15) . . ?
O2 Dy1 O10 77.12(15) . . ?
O2 Dy1 O13 108.96(16) . . ?
O2 Dy1 O14 142.23(15) . . ?
O3 Dy1 Zn1 34.68(11) . . ?
O3 Dy1 O1 130.20(17) . . ?
O3 Dy1 O2 69.05(15) . . ?
O3 Dy1 O4 63.35(15) . . ?
O3 Dy1 O6 76.40(15) . . ?
O3 Dy1 O9 134.49(16) . . ?
O3 Dy1 O10 82.94(15) . . ?
O3 Dy1 O13 143.64(15) . . ?
O3 Dy1 O14 92.82(15) . . ?
O4 Dy1 Zn1 95.66(11) . . ?
O6 Dy1 Zn1 68.35(11) . . ?
O6 Dy1 O1 102.80(18) . . ?
O6 Dy1 O4 118.16(17) . . ?
O9 Dy1 Zn1 147.21(10) . . ?
O9 Dy1 O1 72.83(18) . . ?
O9 Dy1 O4 75.06(16) . . ?
O9 Dy1 O6 143.81(14) . . ?
O9 Dy1 O10 66.41(14) . . ?
O9 Dy1 O13 76.28(15) . . ?
O9 Dy1 O14 87.00(15) . . ?
O10 Dy1 Zn1 80.80(10) . . ?
O10 Dy1 O1 72.66(16) . . ?
O10 Dy1 O4 71.51(15) . . ?
O10 Dy1 O6 148.10(15) . . ?
O13 Dy1 Zn1 130.87(12) . . ?
O13 Dy1 O1 69.74(16) . . ?
O13 Dy1 O4 125.52(15) . . ?
O13 Dy1 O6 68.83(15) . . ?
O13 Dy1 O10 133.04(15) . . ?
O14 Dy1 Zn1 118.75(11) . . ?
O14 Dy1 O1 134.74(16) . . ?
O14 Dy1 O4 66.93(14) . . ?
O14 Dy1 O6 70.63(16) . . ?
O14 Dy1 O10 135.17(15) . . ?
O14 Dy1 O13 66.23(14) . . ?
O11 Dy2 Zn2 76.21(10) . . ?
O11 Dy2 O17 73.66(16) . . ?
O11 Dy2 O20 73.66(16) . . ?
O11 Dy2 O21 147.65(15) . . ?
O12 Dy2 Zn2 142.42(10) . . ?
O12 Dy2 O11 66.26(14) . . ?
O12 Dy2 O15 81.54(15) . 1_565 ?
O12 Dy2 O16 79.74(16) . 1_565 ?
O12 Dy2 O17 72.55(18) . . ?
O12 Dy2 O20 76.74(18) . . ?
O12 Dy2 O21 145.81(15) . . ?
O15 Dy2 Zn2 128.97(11) 1_565 . ?
O15 Dy2 O11 133.17(15) 1_565 . ?
O15 Dy2 O16 65.65(15) 1_565 1_565 ?
O15 Dy2 O17 128.89(15) 1_565 . ?
O15 Dy2 O20 66.22(14) 1_565 . ?
O15 Dy2 O21 68.64(16) 1_565 . ?
O16 Dy2 Zn2 129.35(12) 1_565 . ?
O16 Dy2 O11 133.92(15) 1_565 . ?
O16 Dy2 O17 66.84(15) 1_565 . ?
O16 Dy2 O20 128.69(15) 1_565 . ?
O16 Dy2 O21 73.09(16) 1_565 . ?
O17 Dy2 Zn2 95.82(12) . . ?
O17 Dy2 O20 141.90(18) . . ?
O18 Dy2 Zn2 33.78(10) . . ?
O18 Dy2 O11 78.61(15) . . ?
O18 Dy2 O12 130.00(16) . . ?
O18 Dy2 O15 145.87(15) . 1_565 ?
O18 Dy2 O16 103.26(16) . 1_565 ?
O18 Dy2 O17 63.88(16) . . ?
O18 Dy2 O20 126.73(15) . . ?
O18 Dy2 O21 77.27(16) . . ?
O19 Dy2 Zn2 33.55(10) . . ?
O19 Dy2 O11 78.02(15) . . ?
O19 Dy2 O12 132.17(16) . . ?
O19 Dy2 O15 103.03(15) . 1_565 ?
O19 Dy2 O16 146.00(15) . 1_565 ?
O19 Dy2 O17 127.10(16) . . ?
O19 Dy2 O18 67.33(14) . . ?
O19 Dy2 O20 62.99(15) . . ?
O19 Dy2 O21 72.96(15) . . ?
O20 Dy2 Zn2 94.93(11) . . ?
O21 Dy2 Zn2 71.74(11) . . ?
O21 Dy2 O17 113.51(17) . . ?
O21 Dy2 O20 104.58(17) . . ?
O2 Zn1 Dy1 40.48(12) . . ?
O2 Zn1 O3 79.70(17) . . ?
O2 Zn1 O5 83.15(18) . . ?
O2 Zn1 O8 84.4(2) . . ?
O2 Zn1 N1 91.0(2) . . ?
O2 Zn1 N2 166.3(2) . . ?
O3 Zn1 Dy1 39.48(11) . . ?
O3 Zn1 O5 90.56(18) . . ?
O3 Zn1 O8 87.8(2) . . ?
O3 Zn1 N1 170.3(2) . . ?
O3 Zn1 N2 89.3(2) . . ?
O5 Zn1 Dy1 82.43(13) . . ?
O8 Zn1 Dy1 88.5(2) . . ?
O8 Zn1 O5 167.5(2) . . ?
N1 Zn1 Dy1 131.0(2) . . ?
N1 Zn1 O5 85.6(2) . . ?
N1 Zn1 O8 94.1(3) . . ?
N2 Zn1 Dy1 127.48(19) . . ?
N2 Zn1 O5 88.8(2) . . ?
N2 Zn1 O8 103.6(3) . . ?
N2 Zn1 N1 99.4(3) . . ?
O18 Zn2 Dy2 39.05(12) . . ?
O18 Zn2 O22 90.1(2) . . ?
O19 Zn2 Dy2 38.71(11) . . ?
O19 Zn2 O18 77.76(17) . . ?
O19 Zn2 O22 90.8(2) . . ?
O22 Zn2 Dy2 90.94(17) . . ?
N4 Zn2 Dy2 128.8(2) . . ?
N4 Zn2 O18 90.4(2) . . ?
N4 Zn2 O19 165.3(2) . . ?
N4 Zn2 O22 97.9(3) . . ?
N5 Zn2 Dy2 126.5(2) . . ?
N5 Zn2 O18 159.2(2) . . ?
N5 Zn2 O19 89.9(2) . . ?
N5 Zn2 O22 107.0(2) . . ?
N5 Zn2 N4 98.7(3) . . ?
C1 O1 Dy1 126.5(6) . . ?
C2 O1 Dy1 116.8(4) . . ?
C2 O1 C1 116.6(6) . . ?
Zn1 O2 Dy1 104.94(17) . . ?
C7 O2 Dy1 127.8(5) . . ?
C7 O2 Zn1 124.8(5) . . ?
Zn1 O3 Dy1 105.83(17) . . ?
C18 O3 Dy1 128.3(4) . . ?
C18 O3 Zn1 123.4(4) . . ?
C17 O4 Dy1 117.0(4) . . ?
C17 O4 C19 115.9(6) . . ?
C19 O4 Dy1 125.3(5) . . ?
N3 O5 Zn1 125.2(4) . . ?
N3 O6 Dy1 136.9(4) . . ?
Zn1 O8 H8 104.1 . . ?
C32 O8 Zn1 131.8(9) . . ?
C32 O8 H8 104.0 . . ?
C20 O9 Dy1 121.8(4) . . ?
C25 O10 Dy1 120.9(4) . . ?
C22 O11 Dy2 120.2(4) . . ?
C23 O12 Dy2 122.5(4) . . ?
C26 O13 Dy1 120.7(4) . . ?
C31 O14 Dy1 121.0(4) . . ?
C28 O15 Dy2 121.5(4) . 1_545 ?
C29 O16 Dy2 121.1(4) . 1_545 ?
C33 O17 Dy2 124.4(6) . . ?
C34 O17 Dy2 117.5(4) . . ?
C34 O17 C33 117.9(7) . . ?
Zn2 O18 Dy2 107.17(18) . . ?
C39 O18 Dy2 126.1(5) . . ?
C39 O18 Zn2 121.6(5) . . ?
Zn2 O19 Dy2 107.74(18) . . ?
C50 O19 Dy2 127.0(4) . . ?
C50 O19 Zn2 124.7(4) . . ?
C49 O20 Dy2 117.4(4) . . ?
C49 O20 C51 116.5(6) . . ?
C51 O20 Dy2 123.9(5) . . ?
Dy2 O21 H21 126.0 . . ?
C53 O21 Dy2 120.8(5) . . ?
C53 O21 H21 107.6 . . ?
Zn2 O22 H22 104.6 . . ?
C52 O22 Zn2 129.2(7) . . ?
C52 O22 H22 104.5 . . ?
C8 N1 Zn1 121.7(6) . . ?
C8 N1 C9 118.2(8) . . ?
C9 N1 Zn1 120.1(6) . . ?
C11 N2 Zn1 117.7(6) . . ?
C12 N2 Zn1 124.7(5) . . ?
C12 N2 C11 117.6(7) . . ?
O5 N3 O7 115.1(6) . . ?
O6 N3 O5 124.0(6) . . ?
O6 N3 O7 120.9(6) . . ?
C40 N4 Zn2 122.3(6) . . ?
C40 N4 C41 116.9(8) . . ?
C41 N4 Zn2 120.6(6) . . ?
C43 N5 Zn2 119.9(6) . . ?
C44 N5 Zn2 124.6(5) . . ?
C44 N5 C43 115.5(7) . . ?
O1 C1 H1A 109.5 . . ?
O1 C1 H1B 109.5 . . ?
O1 C1 H1C 109.5 . . ?
H1A C1 H1B 109.5 . . ?
H1A C1 H1C 109.5 . . ?
H1B C1 H1C 109.5 . . ?
C3 C2 O1 125.5(9) . . ?
C3 C2 C7 120.8(9) . . ?
C7 C2 O1 113.7(6) . . ?
C2 C3 H3 119.6 . . ?
C4 C3 C2 120.9(11) . . ?
C4 C3 H3 119.6 . . ?
C3 C4 H4 120.3 . . ?
C3 C4 C5 119.4(9) . . ?
C5 C4 H4 120.3 . . ?
C4 C5 H5 118.7 . . ?
C4 C5 C6 122.6(10) . . ?
C6 C5 H5 118.7 . . ?
C5 C6 C7 117.2(10) . . ?
C5 C6 C8 119.3(9) . . ?
C7 C6 C8 123.4(7) . . ?
O2 C7 C2 117.5(7) . . ?
O2 C7 C6 123.6(7) . . ?
C2 C7 C6 118.9(7) . . ?
N1 C8 C6 129.9(8) . . ?
N1 C8 H8A 115.0 . . ?
C6 C8 H8A 115.0 . . ?
N1 C9 H9A 109.0 . . ?
N1 C9 H9B 109.0 . . ?
N1 C9 C10 112.8(7) . . ?
H9A C9 H9B 107.8 . . ?
C10 C9 H9A 109.0 . . ?
C10 C9 H9B 109.0 . . ?
C9 C10 H10A 108.6 . . ?
C9 C10 H10B 108.6 . . ?
C9 C10 C11 114.5(7) . . ?
H10A C10 H10B 107.6 . . ?
C11 C10 H10A 108.6 . . ?
C11 C10 H10B 108.6 . . ?
N2 C11 C10 112.4(7) . . ?
N2 C11 H11A 109.1 . . ?
N2 C11 H11B 109.1 . . ?
C10 C11 H11A 109.1 . . ?
C10 C11 H11B 109.1 . . ?
H11A C11 H11B 107.9 . . ?
N2 C12 H12 116.5 . . ?
N2 C12 C13 127.1(7) . . ?
C13 C12 H12 116.5 . . ?
C14 C13 C12 118.2(7) . . ?
C18 C13 C12 124.0(6) . . ?
C18 C13 C14 117.8(8) . . ?
C13 C14 H14 119.1 . . ?
C15 C14 C13 121.7(8) . . ?
C15 C14 H14 119.1 . . ?
C14 C15 H15 119.6 . . ?
C14 C15 C16 120.9(8) . . ?
C16 C15 H15 119.6 . . ?
C15 C16 H16 120.7 . . ?
C17 C16 C15 118.6(8) . . ?
C17 C16 H16 120.7 . . ?
O4 C17 C18 113.2(5) . . ?
C16 C17 O4 124.5(7) . . ?
C16 C17 C18 122.3(7) . . ?
O3 C18 C13 123.6(7) . . ?
O3 C18 C17 117.7(6) . . ?
C17 C18 C13 118.7(6) . . ?
O4 C19 H19A 109.5 . . ?
O4 C19 H19B 109.5 . . ?
O4 C19 H19C 109.5 . . ?
H19A C19 H19B 109.5 . . ?
H19A C19 H19C 109.5 . . ?
H19B C19 H19C 109.5 . . ?
O9 C20 C21 125.5(6) . . ?
O9 C20 C25 115.2(5) . . ?
C21 C20 C25 119.3(5) . . ?
C20 C21 Cl3 119.6(5) . . ?
C22 C21 Cl3 118.7(5) . . ?
C22 C21 C20 121.7(6) . . ?
O11 C22 C21 125.6(6) . . ?
O11 C22 C23 114.8(5) . . ?
C21 C22 C23 119.6(5) . . ?
O12 C23 C22 115.4(5) . . ?
O12 C23 C24 126.0(6) . . ?
C24 C23 C22 118.5(5) . . ?
C23 C24 Cl4 119.8(5) . . ?
C23 C24 C25 121.3(6) . . ?
C25 C24 Cl4 118.9(5) . . ?
O10 C25 C20 115.1(5) . . ?
O10 C25 C24 125.3(6) . . ?
C24 C25 C20 119.6(5) . . ?
O13 C26 C27 125.3(6) . . ?
O13 C26 C31 115.7(5) . . ?
C27 C26 C31 119.0(5) . . ?
C26 C27 Cl1 119.5(5) . . ?
C28 C27 Cl1 119.4(5) . . ?
C28 C27 C26 121.1(6) . . ?
O15 C28 C27 124.9(6) . . ?
O15 C28 C29 115.1(5) . . ?
C27 C28 C29 120.0(5) . . ?
O16 C29 C28 115.4(5) . . ?
O16 C29 C30 125.8(6) . . ?
C30 C29 C28 118.8(5) . . ?
C29 C30 Cl2 119.3(5) . . ?
C31 C30 Cl2 119.5(5) . . ?
C31 C30 C29 121.2(6) . . ?
O14 C31 C26 115.5(5) . . ?
O14 C31 C30 124.9(6) . . ?
C30 C31 C26 119.6(5) . . ?
O8 C32 H32A 109.5 . . ?
O8 C32 H32B 109.5 . . ?
O8 C32 H32C 109.5 . . ?
H32A C32 H32B 109.5 . . ?
H32A C32 H32C 109.5 . . ?
H32B C32 H32C 109.5 . . ?
O17 C33 H33A 109.5 . . ?
O17 C33 H33B 109.5 . . ?
O17 C33 H33C 109.5 . . ?
H33A C33 H33B 109.5 . . ?
H33A C33 H33C 109.5 . . ?
H33B C33 H33C 109.5 . . ?
C35 C34 O17 123.5(9) . . ?
C35 C34 C39 122.2(10) . . ?
C39 C34 O17 114.3(6) . . ?
C34 C35 H35 119.9 . . ?
C34 C35 C36 120.2(12) . . ?
C36 C35 H35 119.9 . . ?
C35 C36 H36 119.9 . . ?
C37 C36 C35 120.1(10) . . ?
C37 C36 H36 119.9 . . ?
C36 C37 H37 120.3 . . ?
C36 C37 C38 119.4(12) . . ?
C38 C37 H37 120.3 . . ?
C37 C38 C40 115.6(10) . . ?
C39 C38 C37 119.4(11) . . ?
C39 C38 C40 124.8(8) . . ?
O18 C39 C34 118.0(7) . . ?
O18 C39 C38 123.4(8) . . ?
C34 C39 C38 118.6(7) . . ?
N4 C40 C38 127.4(8) . . ?
N4 C40 H40 116.3 . . ?
C38 C40 H40 116.3 . . ?
N4 C41 H41A 109.2 . . ?
N4 C41 H41B 109.2 . . ?
N4 C41 C42 112.2(7) . . ?
H41A C41 H41B 107.9 . . ?
C42 C41 H41A 109.2 . . ?
C42 C41 H41B 109.2 . . ?
C41 C42 H42A 108.3 . . ?
C41 C42 H42B 108.3 . . ?
H42A C42 H42B 107.4 . . ?
C43 C42 C41 116.0(7) . . ?
C43 C42 H42A 108.3 . . ?
C43 C42 H42B 108.3 . . ?
N5 C43 C42 111.3(7) . . ?
N5 C43 H43A 109.4 . . ?
N5 C43 H43B 109.4 . . ?
C42 C43 H43A 109.4 . . ?
C42 C43 H43B 109.4 . . ?
H43A C43 H43B 108.0 . . ?
N5 C44 H44 116.5 . . ?
N5 C44 C45 127.1(6) . . ?
C45 C44 H44 116.5 . . ?
C46 C45 C44 117.8(7) . . ?
C50 C45 C44 123.9(7) . . ?
C50 C45 C46 118.3(8) . . ?
C45 C46 H46 119.2 . . ?
C47 C46 C45 121.6(9) . . ?
C47 C46 H46 119.2 . . ?
C46 C47 H47 119.8 . . ?
C46 C47 C48 120.3(8) . . ?
C48 C47 H47 119.8 . . ?
C47 C48 H48 120.4 . . ?
C47 C48 C49 119.1(9) . . ?
C49 C48 H48 120.4 . . ?
O20 C49 C48 124.5(8) . . ?
O20 C49 C50 113.1(6) . . ?
C48 C49 C50 122.3(8) . . ?
O19 C50 C45 124.3(7) . . ?
O19 C50 C49 117.4(6) . . ?
C49 C50 C45 118.2(7) . . ?
O20 C51 H51A 109.5 . . ?
O20 C51 H51B 109.5 . . ?
O20 C51 H51C 109.5 . . ?
H51A C51 H51B 109.5 . . ?
H51A C51 H51C 109.5 . . ?
H51B C51 H51C 109.5 . . ?
O22 C52 H52A 109.5 . . ?
O22 C52 H52B 109.5 . . ?
O22 C52 H52C 109.5 . . ?
H52A C52 H52B 109.5 . . ?
H52A C52 H52C 109.5 . . ?
H52B C52 H52C 109.5 . . ?
O21 C53 H53A 109.5 . . ?
O21 C53 H53B 109.5 . . ?
O21 C53 H53C 109.5 . . ?
H53A C53 H53B 109.5 . . ?
H53A C53 H53C 109.5 . . ?
H53B C53 H53C 109.5 . . ?
O25 Cl5 O24 110.1 . . ?
O25 Cl5 O27 106.3 . . ?
O26 Cl5 O24 110.2 . . ?
O26 Cl5 O25 106.7 . . ?
O26 Cl5 O27 111.5 . . ?
O27 Cl5 O24 111.9 . . ?

loop_
_geom_bond_atom_site_label_1
_geom_bond_atom_site_label_2
_geom_bond_distance
_geom_bond_site_symmetry_2
_geom_bond_publ_flag
Dy1 Zn1 3.4405(9) . ?
Dy1 O1 2.561(5) . ?
Dy1 O2 2.312(4) . ?
Dy1 O3 2.274(4) . ?
Dy1 O4 2.601(4) . ?
Dy1 O6 2.524(4) . ?
Dy1 O9 2.357(4) . ?
Dy1 O10 2.399(4) . ?
Dy1 O13 2.387(4) . ?
Dy1 O14 2.380(4) . ?
Dy2 Zn2 3.5145(9) . ?
Dy2 O11 2.428(4) . ?
Dy2 O12 2.358(4) . ?
Dy2 O15 2.381(4) 1_565 ?
Dy2 O16 2.411(4) 1_565 ?
Dy2 O17 2.543(5) . ?
Dy2 O18 2.317(4) . ?
Dy2 O19 2.308(4) . ?
Dy2 O20 2.567(5) . ?
Dy2 O21 2.494(4) . ?
Zn1 O2 2.021(4) . ?
Zn1 O3 2.035(4) . ?
Zn1 O5 2.333(5) . ?
Zn1 O8 2.213(6) . ?
Zn1 N1 2.049(6) . ?
Zn1 N2 2.036(6) . ?
Zn2 O18 2.045(4) . ?
Zn2 O19 2.039(4) . ?
Zn2 O22 2.104(6) . ?
Zn2 N4 2.035(7) . ?
Zn2 N5 2.024(6) . ?
Cl1 C27 1.736(6) . ?
Cl2 C30 1.732(6) . ?
Cl3 C21 1.726(6) . ?
Cl4 C24 1.721(6) . ?
O1 C1 1.434(9) . ?
O1 C2 1.411(10) . ?
O2 C7 1.322(8) . ?
O3 C18 1.349(7) . ?
O4 C17 1.384(9) . ?
O4 C19 1.446(9) . ?
O5 N3 1.256(7) . ?
O6 N3 1.242(7) . ?
O7 N3 1.256(8) . ?
O8 H8 0.8501 . ?
O8 C32 1.377(9) . ?
O9 C20 1.273(7) . ?
O10 C25 1.262(7) . ?
O11 C22 1.259(7) . ?
O12 C23 1.253(7) . ?
O13 C26 1.249(8) . ?
O14 C31 1.255(7) . ?
O15 C28 1.262(7) . ?
O16 C29 1.251(7) . ?
O17 C33 1.459(10) . ?
O17 C34 1.391(10) . ?
O18 C39 1.336(8) . ?
O19 C50 1.323(8) . ?
O20 C49 1.369(10) . ?
O20 C51 1.441(9) . ?
O21 H21 0.8638 . ?
O21 C53 1.478(9) . ?
O22 H22 0.8501 . ?
O22 C52 1.385(11) . ?
N1 C8 1.253(12) . ?
N1 C9 1.455(11) . ?
N2 C11 1.466(10) . ?
N2 C12 1.279(11) . ?
N4 C40 1.267(12) . ?
N4 C41 1.467(11) . ?
N5 C43 1.471(10) . ?
N5 C44 1.286(11) . ?
C1 H1A 0.9600 . ?
C1 H1B 0.9600 . ?
C1 H1C 0.9600 . ?
C2 C3 1.377(11) . ?
C2 C7 1.395(11) . ?
C3 H3 0.9300 . ?
C3 C4 1.353(17) . ?
C4 H4 0.9300 . ?
C4 C5 1.361(17) . ?
C5 H5 0.9300 . ?
C5 C6 1.404(12) . ?
C6 C7 1.413(11) . ?
C6 C8 1.445(14) . ?
C8 H8A 0.9300 . ?
C9 H9A 0.9700 . ?
C9 H9B 0.9700 . ?
C9 C10 1.525(15) . ?
C10 H10A 0.9700 . ?
C10 H10B 0.9700 . ?
C10 C11 1.529(15) . ?
C11 H11A 0.9700 . ?
C11 H11B 0.9700 . ?
C12 H12 0.9300 . ?
C12 C13 1.440(12) . ?
C13 C14 1.424(11) . ?
C13 C18 1.404(10) . ?
C14 H14 0.9300 . ?
C14 C15 1.350(14) . ?
C15 H15 0.9300 . ?
C15 C16 1.389(14) . ?
C16 H16 0.9300 . ?
C16 C17 1.376(10) . ?
C17 C18 1.402(10) . ?
C19 H19A 0.9600 . ?
C19 H19B 0.9600 . ?
C19 H19C 0.9600 . ?
C20 C21 1.388(9) . ?
C20 C25 1.527(9) . ?
C21 C22 1.380(8) . ?
C22 C23 1.548(8) . ?
C23 C24 1.394(8) . ?
C24 C25 1.395(8) . ?
C26 C27 1.403(8) . ?
C26 C31 1.522(9) . ?
C27 C28 1.381(9) . ?
C28 C29 1.523(9) . ?
C29 C30 1.397(8) . ?
C30 C31 1.393(8) . ?
C32 H32A 0.9600 . ?
C32 H32B 0.9600 . ?
C32 H32C 0.9600 . ?
C33 H33A 0.9600 . ?
C33 H33B 0.9600 . ?
C33 H33C 0.9600 . ?
C34 C35 1.372(12) . ?
C34 C39 1.377(12) . ?
C35 H35 0.9300 . ?
C35 C36 1.38(2) . ?
C36 H36 0.9300 . ?
C36 C37 1.38(2) . ?
C37 H37 0.9300 . ?
C37 C38 1.433(14) . ?
C38 C39 1.404(12) . ?
C38 C40 1.444(14) . ?
C40 H40 0.9300 . ?
C41 H41A 0.9700 . ?
C41 H41B 0.9700 . ?
C41 C42 1.509(15) . ?
C42 H42A 0.9700 . ?
C42 H42B 0.9700 . ?
C42 C43 1.499(15) . ?
C43 H43A 0.9700 . ?
C43 H43B 0.9700 . ?
C44 H44 0.9300 . ?
C44 C45 1.447(12) . ?
C45 C46 1.423(12) . ?
C45 C50 1.408(10) . ?
C46 H46 0.9300 . ?
C46 C47 1.368(15) . ?
C47 H47 0.9300 . ?
C47 C48 1.383(15) . ?
C48 H48 0.9300 . ?
C48 C49 1.385(11) . ?
C49 C50 1.406(11) . ?
C51 H51A 0.9600 . ?
C51 H51B 0.9600 . ?
C51 H51C 0.9600 . ?
C52 H52A 0.9600 . ?
C52 H52B 0.9600 . ?
C52 H52C 0.9600 . ?
C53 H53A 0.9600 . ?
C53 H53B 0.9600 . ?
C53 H53C 0.9600 . ?
Cl5 O24 1.461(10) . ?
Cl5 O25 1.434(9) . ?
Cl5 O26 1.398(9) . ?
Cl5 O27 1.450(10) . ?

loop_
_geom_torsion_atom_site_label_1
_geom_torsion_atom_site_label_2
_geom_torsion_atom_site_label_3
_geom_torsion_atom_site_label_4
_geom_torsion
_geom_torsion_site_symmetry_1
_geom_torsion_site_symmetry_2
_geom_torsion_site_symmetry_3
_geom_torsion_site_symmetry_4
_geom_torsion_publ_flag
Dy1 O1 C2 C3 172.9(8) . . . . ?
Dy1 O1 C2 C7 -6.6(8) . . . . ?
Dy1 O2 C7 C2 5.8(8) . . . . ?
Dy1 O2 C7 C6 -177.3(5) . . . . ?
Dy1 O3 C18 C13 -174.6(4) . . . . ?
Dy1 O3 C18 C17 4.9(8) . . . . ?
Dy1 O4 C17 C16 174.3(6) . . . . ?
Dy1 O4 C17 C18 -6.0(6) . . . . ?
Dy1 O6 N3 O5 -25.6(10) . . . . ?
Dy1 O6 N3 O7 155.5(6) . . . . ?
Dy1 O9 C20 C21 -172.7(5) . . . . ?
Dy1 O9 C20 C25 7.6(8) . . . . ?
Dy1 O10 C25 C20 -4.6(7) . . . . ?
Dy1 O10 C25 C24 174.9(5) . . . . ?
Dy1 O13 C26 C27 172.4(5) . . . . ?
Dy1 O13 C26 C31 -9.2(7) . . . . ?
Dy1 O14 C31 C26 5.2(7) . . . . ?
Dy1 O14 C31 C30 -176.0(5) . . . . ?
Dy2 O11 C22 C21 -176.1(5) . . . . ?
Dy2 O11 C22 C23 3.4(8) . . . . ?
Dy2 O12 C23 C22 -9.2(8) . . . . ?
Dy2 O12 C23 C24 171.2(5) . . . . ?
Dy2 O15 C28 C27 166.9(5) 1_545 . . . ?
Dy2 O15 C28 C29 -12.8(7) 1_545 . . . ?
Dy2 O16 C29 C28 3.1(7) 1_545 . . . ?
Dy2 O16 C29 C30 -177.3(5) 1_545 . . . ?
Dy2 O17 C34 C35 -176.5(9) . . . . ?
Dy2 O17 C34 C39 3.3(9) . . . . ?
Dy2 O18 C39 C34 -5.1(9) . . . . ?
Dy2 O18 C39 C38 176.0(6) . . . . ?
Dy2 O19 C50 C45 169.3(5) . . . . ?
Dy2 O19 C50 C49 -8.5(8) . . . . ?
Dy2 O20 C49 C48 -168.9(6) . . . . ?
Dy2 O20 C49 C50 13.5(7) . . . . ?
Zn1 O2 C7 C2 165.2(5) . . . . ?
Zn1 O2 C7 C6 -17.8(8) . . . . ?
Zn1 O3 C18 C13 25.5(8) . . . . ?
Zn1 O3 C18 C17 -154.9(4) . . . . ?
Zn1 O5 N3 O6 17.1(9) . . . . ?
Zn1 O5 N3 O7 -163.9(5) . . . . ?
Zn1 N1 C8 C6 4.5(12) . . . . ?
Zn1 N1 C9 C10 35.0(9) . . . . ?
Zn1 N2 C11 C10 -42.7(8) . . . . ?
Zn1 N2 C12 C13 -4.0(11) . . . . ?
Zn2 O18 C39 C34 -156.3(6) . . . . ?
Zn2 O18 C39 C38 24.8(9) . . . . ?
Zn2 O19 C50 C45 -20.3(9) . . . . ?
Zn2 O19 C50 C49 161.9(4) . . . . ?
Zn2 N4 C40 C38 -7.3(12) . . . . ?
Zn2 N4 C41 C42 -30.1(9) . . . . ?
Zn2 N5 C43 C42 36.2(9) . . . . ?
Zn2 N5 C44 C45 7.6(12) . . . . ?
Cl1 C27 C28 O15 -1.1(9) . . . . ?
Cl1 C27 C28 C29 178.7(4) . . . . ?
Cl2 C30 C31 O14 -0.5(9) . . . . ?
Cl2 C30 C31 C26 178.3(4) . . . . ?
Cl3 C21 C22 O11 -0.7(10) . . . . ?
Cl3 C21 C22 C23 180.0(5) . . . . ?
Cl4 C24 C25 O10 1.4(10) . . . . ?
Cl4 C24 C25 C20 -179.1(5) . . . . ?
O1 C2 C3 C4 178.7(10) . . . . ?
O1 C2 C7 O2 1.4(9) . . . . ?
O1 C2 C7 C6 -175.7(6) . . . . ?
O4 C17 C18 O3 1.6(8) . . . . ?
O4 C17 C18 C13 -178.8(5) . . . . ?
O9 C20 C21 Cl3 -0.5(10) . . . . ?
O9 C20 C21 C22 -178.9(7) . . . . ?
O9 C20 C25 O10 -1.8(9) . . . . ?
O9 C20 C25 C24 178.7(6) . . . . ?
O11 C22 C23 O12 3.6(9) . . . . ?
O11 C22 C23 C24 -176.7(6) . . . . ?
O12 C23 C24 Cl4 -1.9(11) . . . . ?
O12 C23 C24 C25 176.7(7) . . . . ?
O13 C26 C27 Cl1 -4.7(9) . . . . ?
O13 C26 C27 C28 178.7(6) . . . . ?
O13 C26 C31 O14 2.7(8) . . . . ?
O13 C26 C31 C30 -176.3(6) . . . . ?
O15 C28 C29 O16 6.2(8) . . . . ?
O15 C28 C29 C30 -173.4(5) . . . . ?
O16 C29 C30 Cl2 -2.2(9) . . . . ?
O16 C29 C30 C31 176.1(6) . . . . ?
O17 C34 C35 C36 -178.8(13) . . . . ?
O17 C34 C39 O18 0.6(10) . . . . ?
O17 C34 C39 C38 179.6(7) . . . . ?
O20 C49 C50 O19 -4.6(9) . . . . ?
O20 C49 C50 C45 177.5(6) . . . . ?
N1 C9 C10 C11 -71.5(10) . . . . ?
N2 C12 C13 C14 169.5(7) . . . . ?
N2 C12 C13 C18 -11.9(12) . . . . ?
N4 C41 C42 C43 72.2(9) . . . . ?
N5 C44 C45 C46 -174.3(8) . . . . ?
N5 C44 C45 C50 7.2(13) . . . . ?
C1 O1 C2 C3 -10.9(12) . . . . ?
C1 O1 C2 C7 169.7(7) . . . . ?
C2 C3 C4 C5 -3.1(18) . . . . ?
C3 C2 C7 O2 -178.1(8) . . . . ?
C3 C2 C7 C6 4.8(12) . . . . ?
C3 C4 C5 C6 5.1(18) . . . . ?
C4 C5 C6 C7 -2.0(14) . . . . ?
C4 C5 C6 C8 -177.8(10) . . . . ?
C5 C6 C7 O2 -179.8(7) . . . . ?
C5 C6 C7 C2 -2.8(10) . . . . ?
C5 C6 C8 N1 -172.8(9) . . . . ?
C7 C2 C3 C4 -1.8(16) . . . . ?
C7 C6 C8 N1 11.7(13) . . . . ?
C8 N1 C9 C10 -144.6(8) . . . . ?
C8 C6 C7 O2 -4.2(11) . . . . ?
C8 C6 C7 C2 172.7(7) . . . . ?
C9 N1 C8 C6 -176.0(8) . . . . ?
C9 C10 C11 N2 76.7(9) . . . . ?
C11 N2 C12 C13 179.5(7) . . . . ?
C12 N2 C11 C10 134.1(8) . . . . ?
C12 C13 C14 C15 -179.5(8) . . . . ?
C12 C13 C18 O3 -0.1(10) . . . . ?
C12 C13 C18 C17 -179.7(6) . . . . ?
C13 C14 C15 C16 -2.2(14) . . . . ?
C14 C13 C18 O3 178.4(6) . . . . ?
C14 C13 C18 C17 -1.1(9) . . . . ?
C14 C15 C16 C17 1.8(13) . . . . ?
C15 C16 C17 O4 178.5(7) . . . . ?
C15 C16 C17 C18 -1.1(11) . . . . ?
C16 C17 C18 O3 -178.7(6) . . . . ?
C16 C17 C18 C13 0.9(10) . . . . ?
C18 C13 C14 C15 1.8(12) . . . . ?
C19 O4 C17 C16 9.0(10) . . . . ?
C19 O4 C17 C18 -171.3(7) . . . . ?
C20 C21 C22 O11 177.7(7) . . . . ?
C20 C21 C22 C23 -1.7(11) . . . . ?
C21 C20 C25 O10 178.4(6) . . . . ?
C21 C20 C25 C24 -1.1(10) . . . . ?
C21 C22 C23 O12 -177.0(6) . . . . ?
C21 C22 C23 C24 2.7(10) . . . . ?
C22 C23 C24 Cl4 178.4(5) . . . . ?
C22 C23 C24 C25 -3.0(10) . . . . ?
C23 C24 C25 O10 -177.2(7) . . . . ?
C23 C24 C25 C20 2.3(10) . . . . ?
C25 C20 C21 Cl3 179.3(5) . . . . ?
C25 C20 C21 C22 0.9(11) . . . . ?
C26 C27 C28 O15 175.5(6) . . . . ?
C26 C27 C28 C29 -4.7(9) . . . . ?
C27 C26 C31 O14 -178.8(5) . . . . ?
C27 C26 C31 C30 2.2(8) . . . . ?
C27 C28 C29 O16 -173.6(6) . . . . ?
C27 C28 C29 C30 6.9(8) . . . . ?
C28 C29 C30 Cl2 177.3(4) . . . . ?
C28 C29 C30 C31 -4.3(9) . . . . ?
C29 C30 C31 O14 -178.8(6) . . . . ?
C29 C30 C31 C26 0.0(9) . . . . ?
C31 C26 C27 Cl1 176.9(4) . . . . ?
C31 C26 C27 C28 0.3(9) . . . . ?
C33 O17 C34 C35 9.5(13) . . . . ?
C33 O17 C34 C39 -170.7(7) . . . . ?
C34 C35 C36 C37 -1(3) . . . . ?
C35 C34 C39 O18 -179.6(9) . . . . ?
C35 C34 C39 C38 -0.6(14) . . . . ?
C35 C36 C37 C38 0(3) . . . . ?
C36 C37 C38 C39 1(2) . . . . ?
C36 C37 C38 C40 176.3(14) . . . . ?
C37 C38 C39 O18 178.2(10) . . . . ?
C37 C38 C39 C34 -0.7(14) . . . . ?
C37 C38 C40 N4 171.3(10) . . . . ?
C39 C34 C35 C36 1(2) . . . . ?
C39 C38 C40 N4 -13.9(15) . . . . ?
C40 N4 C41 C42 145.6(8) . . . . ?
C40 C38 C39 O18 3.6(14) . . . . ?
C40 C38 C39 C34 -175.3(8) . . . . ?
C41 N4 C40 C38 177.1(8) . . . . ?
C41 C42 C43 N5 -75.8(9) . . . . ?
C43 N5 C44 C45 -175.0(8) . . . . ?
C44 N5 C43 C42 -141.4(8) . . . . ?
C44 C45 C46 C47 -176.7(8) . . . . ?
C44 C45 C50 O19 -0.2(11) . . . . ?
C44 C45 C50 C49 177.6(7) . . . . ?
C45 C46 C47 C48 -1.8(15) . . . . ?
C46 C45 C50 O19 -178.6(7) . . . . ?
C46 C45 C50 C49 -0.8(10) . . . . ?
C46 C47 C48 C49 0.8(14) . . . . ?
C47 C48 C49 O20 -177.2(8) . . . . ?
C47 C48 C49 C50 0.2(12) . . . . ?
C48 C49 C50 O19 177.8(7) . . . . ?
C48 C49 C50 C45 -0.2(10) . . . . ?
C50 C45 C46 C47 1.8(13) . . . . ?
C51 O20 C49 C48 -4.9(11) . . . . ?
C51 O20 C49 C50 177.5(6) . . . . ?

loop_
_smtbx_masks_void_nr
_smtbx_masks_void_average_x
_smtbx_masks_void_average_y
_smtbx_masks_void_average_z
_smtbx_masks_void_volume
_smtbx_masks_void_count_electrons
_smtbx_masks_void_content
1 -0.113 0.000 0.000 295.9 68.4 ?
2 0.325 0.668 0.533 69.6 15.1 ?
3 0.675 0.332 0.467 69.6 12.7 ?
